data_7006205
loop_
_publ_author_name
'Mukhopadhyay, Suman'
'Lasri, Jamal'
'Janu\'ario Charmier, M. Ad\'ilia'
'Guedes da Silva, M. F\'atima C.'
'Pombeiro, Armando J. L.'

_publ_section_title
;
 Microwave synthesis of mono- and bis-tetrazolato complexes via
 1,3-dipolar cycloaddition of organonitriles with platinum(ii)-bound
 azides
;
_journal_issue 45
_journal_name_full 'Dalton Transactions'
_journal_page_first 5297
_journal_paper_doi 10.1039/b709959b
_journal_year 2007
_chemical_formula_moiety 'C40 H35 N5 P2 Pt'
_chemical_formula_sum 'C40 H35 N5 P2 Pt'
_chemical_formula_weight 842.76
_chemical_name_systematic
;
?
;
_space_group_IT_number 7
_symmetry_cell_setting monoclinic
_symmetry_space_group_name_Hall 'P -2yac'
_symmetry_space_group_name_H-M 'P 1 n 1'
_atom_sites_solution_hydrogens geom
_atom_sites_solution_primary direct
_atom_sites_solution_secondary difmap
_audit_creation_method SHELXL-97
_cell_angle_alpha 90.00
_cell_angle_beta 98.967(3)
_cell_angle_gamma 90.00
_cell_formula_units_Z 2
_cell_length_a 9.3467(5)
_cell_length_b 15.5678(9)
_cell_length_c 12.3442(7)
_cell_measurement_reflns_used 8657
_cell_measurement_temperature 150(2)
_cell_measurement_theta_max 30.50
_cell_measurement_theta_min 2.56
_cell_volume 1774.22(17)
_computing_cell_refinement 'Bruker SMART'
_computing_data_collection 'Bruker SMART'
_computing_data_reduction 'Bruker SAINT'
_computing_structure_refinement 'SHELXL-97 (Sheldrick, 1997)'
_computing_structure_solution 'SIR97 (Giacovazzo et al, 1997)'
_diffrn_ambient_temperature 150(2)
_diffrn_measured_fraction_theta_full 0.998
_diffrn_measured_fraction_theta_max 0.998
_diffrn_measurement_device_type 'CCD area detector'
_diffrn_measurement_method 'phi and omega scans'
_diffrn_radiation_monochromator graphite
_diffrn_radiation_source 'fine-focus sealed tube'
_diffrn_radiation_type MoK\a
_diffrn_radiation_wavelength 0.71069
_diffrn_reflns_av_R_equivalents 0.0408
_diffrn_reflns_av_sigmaI/netI 0.0549
_diffrn_reflns_limit_h_max 9
_diffrn_reflns_limit_h_min -13
_diffrn_reflns_limit_k_max 22
_diffrn_reflns_limit_k_min -22
_diffrn_reflns_limit_l_max 17
_diffrn_reflns_limit_l_min -17
_diffrn_reflns_number 26752
_diffrn_reflns_theta_full 30.51
_diffrn_reflns_theta_max 30.51
_diffrn_reflns_theta_min 2.87
_exptl_absorpt_coefficient_mu 4.081
_exptl_absorpt_correction_T_max 0.8220
_exptl_absorpt_correction_T_min 0.7361
_exptl_absorpt_correction_type multi-scan
_exptl_absorpt_process_details SADABS
_exptl_crystal_colour colourless
_exptl_crystal_density_diffrn 1.578
_exptl_crystal_density_method 'not measured'
_exptl_crystal_description plate
_exptl_crystal_F_000 836
_exptl_crystal_size_max 0.08
_exptl_crystal_size_mid 0.06
_exptl_crystal_size_min 0.05
_refine_diff_density_max 1.520
_refine_diff_density_min -1.022
_refine_diff_density_rms 0.104
_refine_ls_abs_structure_details 'Flack H D (1983), Acta Cryst. A39, 876-881'
_refine_ls_abs_structure_Flack -0.004(4)
_refine_ls_extinction_method none
_refine_ls_goodness_of_fit_ref 0.963
_refine_ls_hydrogen_treatment mixed
_refine_ls_matrix_type full
_refine_ls_number_parameters 433
_refine_ls_number_reflns 8860
_refine_ls_number_restraints 2
_refine_ls_restrained_S_all 0.963
_refine_ls_R_factor_all 0.0324
_refine_ls_R_factor_gt 0.0271
_refine_ls_shift/su_max 0.039
_refine_ls_shift/su_mean 0.002
_refine_ls_structure_factor_coef Fsqd
_refine_ls_weighting_details 'calc w=1/[\s^2^(Fo^2^)+(0.0000P)^2^+0.0000P] where P=(Fo^2^+2Fc^2^)/3'
_refine_ls_weighting_scheme calc
_refine_ls_wR_factor_gt 0.0501
_refine_ls_wR_factor_ref 0.0515
_reflns_number_gt 8121
_reflns_number_total 8860
_reflns_threshold_expression >2sigma(I)
_cod_data_source_file b709959b.txt
_cod_data_source_block sm_c66
_cod_depositor_comments
;
The following automatic conversions were performed:
'_symmetry_cell_setting' value 'Monoclinic' changed to 'monoclinic'
according to '/home/saulius/struct/CIF-dictionaries/cif_core.dic'
dictionary named 'cif_core.dic' version 2.4.1 from
2010-06-29.

'_exptl_absorpt_correction_type' value 'multiscan' changed to
'multi-scan' according to
'/home/saulius/struct/CIF-dictionaries/cif_core.dic' dictionary named
'cif_core.dic' version 2.4.1 from 2010-06-29.

Automatic conversion script
Id: cif_fix_enum 1527 2010-12-29 10:47:43Z saulius 
;
_cod_original_sg_symbol_H-M Pn
_cod_database_code 7006205

loop_
_symmetry_equiv_pos_as_xyz
'x, y, z'
'x+1/2, -y, z+1/2'

loop_
_atom_site_label
_atom_site_type_symbol
_atom_site_fract_x
_atom_site_fract_y
_atom_site_fract_z
_atom_site_U_iso_or_equiv
_atom_site_adp_type
_atom_site_occupancy
_atom_site_symmetry_multiplicity
_atom_site_calc_flag
_atom_site_refinement_flags
_atom_site_disorder_assembly
_atom_site_disorder_group
C1 C 1.0143(5) 0.4907(2) 0.4251(3) 0.0279(9) Uani 1 1 d . . .
C2 C 0.9668(6) 0.3985(2) 0.4088(4) 0.0378(11) Uani 1 1 d . . .
H2A H 0.9714 0.3815 0.3322 0.045 Uiso 1 1 calc R . .
H2B H 0.8647 0.3935 0.4206 0.045 Uiso 1 1 calc R . .
C3 C 1.0592(7) 0.3370(3) 0.4860(4) 0.0483(14) Uani 1 1 d . . .
H3A H 1.0233 0.2782 0.4723 0.072 Uiso 1 1 calc R . .
H3B H 1.0540 0.3529 0.5621 0.072 Uiso 1 1 calc R . .
H3C H 1.1600 0.3403 0.4732 0.072 Uiso 1 1 calc R . .
C101 C 0.8135(6) 0.8306(3) 0.2119(3) 0.0288(10) Uani 1 1 d . . .
C102 C 0.8214(6) 0.8601(3) 0.1064(4) 0.0432(12) Uani 1 1 d . . .
H102 H 0.9100 0.8560 0.0781 0.052 Uiso 1 1 calc R . .
C103 C 0.7001(9) 0.8953(4) 0.0427(5) 0.061(2) Uani 1 1 d . . .
H103 H 0.7066 0.9168 -0.0284 0.073 Uiso 1 1 calc R . .
C104 C 0.5701(8) 0.8992(3) 0.0825(6) 0.071(2) Uani 1 1 d . . .
H104 H 0.4883 0.9256 0.0401 0.085 Uiso 1 1 calc R . .
C105 C 0.5592(6) 0.8651(4) 0.1827(5) 0.0599(16) Uani 1 1 d . . .
H105 H 0.4679 0.8637 0.2074 0.072 Uiso 1 1 calc R . .
C106 C 0.6813(6) 0.8324(3) 0.2490(4) 0.0414(12) Uani 1 1 d . . .
H106 H 0.6738 0.8113 0.3201 0.050 Uiso 1 1 calc R . .
C111 C 1.0319(4) 0.7039(2) 0.2091(3) 0.0220(8) Uani 1 1 d . . .
C112 C 0.9281(5) 0.6498(2) 0.1530(3) 0.0319(9) Uani 1 1 d . . .
H112 H 0.8294 0.6556 0.1620 0.038 Uiso 1 1 calc R . .
C113 C 0.9686(6) 0.5866(3) 0.0830(4) 0.0397(12) Uani 1 1 d . . .
H113 H 0.8975 0.5496 0.0441 0.048 Uiso 1 1 calc R . .
C114 C 1.1098(6) 0.5785(3) 0.0709(3) 0.0382(11) Uani 1 1 d . . .
H114 H 1.1371 0.5358 0.0230 0.046 Uiso 1 1 calc R . .
C115 C 1.2146(6) 0.6316(3) 0.1274(3) 0.0376(11) Uani 1 1 d . . .
H115 H 1.3133 0.6257 0.1186 0.045 Uiso 1 1 calc R . .
C116 C 1.1738(5) 0.6936(3) 0.1969(3) 0.0314(10) Uani 1 1 d . . .
H116 H 1.2455 0.7295 0.2369 0.038 Uiso 1 1 calc R . .
C121 C 1.1176(5) 0.8650(2) 0.3163(3) 0.0267(8) Uani 1 1 d . . .
C122 C 1.2297(6) 0.8493(3) 0.4024(4) 0.0398(11) Uani 1 1 d . . .
H122 H 1.2236 0.8015 0.4493 0.048 Uiso 1 1 calc R . .
C123 C 1.3500(6) 0.9024(3) 0.4205(4) 0.0539(14) Uani 1 1 d . . .
H123 H 1.4257 0.8913 0.4797 0.065 Uiso 1 1 calc R . .
C124 C 1.3589(7) 0.9711(3) 0.3521(4) 0.0566(16) Uani 1 1 d . . .
H124 H 1.4413 1.0077 0.3642 0.068 Uiso 1 1 calc R . .
C125 C 1.2501(7) 0.9876(3) 0.2665(5) 0.0523(15) Uani 1 1 d . . .
H125 H 1.2578 1.0351 0.2194 0.063 Uiso 1 1 calc R . .
C126 C 1.1278(6) 0.9347(2) 0.2485(4) 0.0386(11) Uani 1 1 d . . .
H126 H 1.0519 0.9466 0.1897 0.046 Uiso 1 1 calc R . .
C201 C 0.7270(4) 0.7244(2) 0.6665(3) 0.0215(7) Uani 1 1 d . . .
C202 C 0.6776(5) 0.7814(2) 0.7395(3) 0.0278(9) Uani 1 1 d . . .
H202 H 0.7452 0.8125 0.7903 0.033 Uiso 1 1 calc R . .
C203 C 0.5304(5) 0.7928(3) 0.7383(4) 0.0380(10) Uani 1 1 d . . .
H203 H 0.4974 0.8322 0.7878 0.046 Uiso 1 1 calc R . .
C204 C 0.4311(6) 0.7472(2) 0.6651(4) 0.0400(11) Uani 1 1 d . . .
H204 H 0.3302 0.7556 0.6641 0.048 Uiso 1 1 calc R . .
C205 C 0.4788(5) 0.6894(3) 0.5938(4) 0.0375(10) Uani 1 1 d . . .
H205 H 0.4109 0.6571 0.5448 0.045 Uiso 1 1 calc R . .
C206 C 0.6258(5) 0.6786(2) 0.5938(3) 0.0293(9) Uani 1 1 d . . .
H206 H 0.6581 0.6395 0.5436 0.035 Uiso 1 1 calc R . .
C211 C 1.0219(4) 0.7855(2) 0.7493(3) 0.0213(7) Uani 1 1 d . . .
C212 C 1.0437(6) 0.7642(2) 0.8606(3) 0.0350(10) Uani 1 1 d . . .
H212 H 0.9998 0.7142 0.8847 0.042 Uiso 1 1 calc R . .
C213 C 1.1296(6) 0.8163(3) 0.9364(4) 0.0492(14) Uani 1 1 d . . .
H213 H 1.1439 0.8018 1.0121 0.059 Uiso 1 1 calc R . .
C214 C 1.1931(7) 0.8880(4) 0.9017(5) 0.0483(16) Uani 1 1 d . . .
H214 H 1.2502 0.9237 0.9539 0.058 Uiso 1 1 calc R . .
C215 C 1.1759(5) 0.9092(2) 0.7932(4) 0.0392(11) Uani 1 1 d . . .
H215 H 1.2218 0.9589 0.7701 0.047 Uiso 1 1 calc R . .
C216 C 1.0897(5) 0.8571(3) 0.7154(4) 0.0274(10) Uani 1 1 d . . .
H216 H 1.0784 0.8713 0.6397 0.033 Uiso 1 1 calc R . .
C221 C 0.9729(4) 0.6080(2) 0.7044(3) 0.0192(7) Uani 1 1 d . . .
C222 C 1.1130(4) 0.5824(2) 0.6947(3) 0.0218(8) Uani 1 1 d . . .
H222 H 1.1716 0.6180 0.6570 0.026 Uiso 1 1 calc R . .
C223 C 1.1674(5) 0.5057(3) 0.7392(3) 0.0260(9) Uani 1 1 d . . .
H223 H 1.2629 0.4886 0.7318 0.031 Uiso 1 1 calc R . .
C224 C 1.0839(5) 0.4538(2) 0.7943(3) 0.0279(9) Uani 1 1 d . . .
H224 H 1.1220 0.4011 0.8251 0.033 Uiso 1 1 calc R . .
C225 C 0.9441(5) 0.4782(2) 0.8051(3) 0.0278(9) Uani 1 1 d . . .
H225 H 0.8865 0.4420 0.8429 0.033 Uiso 1 1 calc R . .
C226 C 0.8882(5) 0.5557(2) 0.7607(3) 0.0240(8) Uani 1 1 d . . .
H226 H 0.7929 0.5729 0.7687 0.029 Uiso 1 1 calc R . .
N1 N 0.9248(4) 0.55459(16) 0.4408(2) 0.0211(7) Uani 1 1 d . . .
N11 N 1.0113(4) 0.62343(18) 0.4478(3) 0.0207(7) Uani 1 1 d . . .
N12 N 1.1452(4) 0.6028(2) 0.4387(3) 0.0271(7) Uani 1 1 d . . .
N13 N 1.1497(4) 0.5177(2) 0.4244(3) 0.0308(8) Uani 1 1 d . . .
C21 C 0.8564(6) 0.8581(2) 0.4940(3) 0.0312(11) Uani 1 1 d . . .
N21 N 0.8087(6) 0.9232(2) 0.5076(3) 0.0488(12) Uani 1 1 d . . .
P1 P 0.97138(14) 0.78637(6) 0.29762(9) 0.0216(2) Uani 1 1 d . . .
P2 P 0.91525(13) 0.71341(5) 0.65208(9) 0.01797(19) Uani 1 1 d . . .
Pt1 Pt 0.93717(4) 0.743432(6) 0.47167(3) 0.01914(3) Uani 1 1 d . . .

loop_
_atom_site_aniso_label
_atom_site_aniso_U_11
_atom_site_aniso_U_22
_atom_site_aniso_U_33
_atom_site_aniso_U_23
_atom_site_aniso_U_13
_atom_site_aniso_U_12
C1 0.037(3) 0.0255(18) 0.0214(18) 0.0005(14) 0.0038(18) 0.0056(17)
C2 0.053(3) 0.0200(17) 0.038(2) -0.0066(16) 0.000(2) 0.0062(18)
C3 0.063(4) 0.032(2) 0.047(3) 0.0014(19) -0.001(3) 0.010(2)
C101 0.033(3) 0.026(2) 0.027(2) -0.0011(17) 0.0061(19) 0.0072(19)
C102 0.042(3) 0.049(3) 0.037(2) 0.015(2) -0.001(2) 0.002(2)
C103 0.076(6) 0.047(4) 0.049(4) 0.020(3) -0.024(4) -0.004(3)
C104 0.065(5) 0.045(3) 0.085(5) -0.013(3) -0.039(4) 0.021(3)
C105 0.027(3) 0.076(4) 0.073(4) -0.034(3) -0.003(3) 0.012(3)
C106 0.031(3) 0.054(3) 0.037(2) -0.020(2) -0.001(2) 0.008(2)
C111 0.027(2) 0.0219(16) 0.0177(16) 0.0036(13) 0.0053(15) 0.0037(15)
C112 0.031(3) 0.033(2) 0.034(2) -0.0024(17) 0.0131(19) -0.0041(18)
C113 0.053(4) 0.032(2) 0.035(2) -0.0093(18) 0.012(2) -0.010(2)
C114 0.052(4) 0.034(2) 0.031(2) -0.0038(17) 0.013(2) 0.011(2)
C115 0.034(3) 0.047(2) 0.034(2) 0.0012(19) 0.012(2) 0.013(2)
C116 0.027(3) 0.039(2) 0.027(2) -0.0049(16) 0.0031(18) 0.0028(18)
C121 0.027(2) 0.0259(17) 0.029(2) -0.0026(15) 0.0110(17) -0.0053(16)
C122 0.036(3) 0.049(3) 0.037(2) -0.0014(19) 0.013(2) -0.015(2)
C123 0.047(4) 0.070(3) 0.044(3) -0.008(2) 0.005(3) -0.025(3)
C124 0.064(4) 0.054(3) 0.059(3) -0.023(3) 0.032(3) -0.039(3)
C125 0.074(5) 0.028(2) 0.063(3) -0.004(2) 0.035(3) -0.015(2)
C126 0.054(3) 0.0250(19) 0.040(2) 0.0060(17) 0.015(2) -0.002(2)
C201 0.022(2) 0.0192(15) 0.0237(17) 0.0039(13) 0.0046(15) 0.0019(14)
C202 0.027(3) 0.0234(17) 0.035(2) 0.0001(15) 0.0119(19) 0.0022(16)
C203 0.031(3) 0.034(2) 0.052(3) 0.0009(19) 0.016(2) 0.0097(19)
C204 0.024(2) 0.038(2) 0.059(3) 0.019(2) 0.008(2) 0.0063(19)
C205 0.024(3) 0.042(2) 0.045(3) 0.0050(19) -0.002(2) -0.0033(19)
C206 0.025(2) 0.0331(19) 0.030(2) -0.0028(16) 0.0066(18) -0.0041(17)
C211 0.019(2) 0.0183(16) 0.0263(18) -0.0029(14) 0.0037(15) 0.0028(15)
C212 0.045(3) 0.0287(19) 0.029(2) -0.0027(15) 0.000(2) -0.0019(18)
C213 0.064(4) 0.040(2) 0.036(2) -0.0111(19) -0.013(3) 0.008(2)
C214 0.032(3) 0.041(3) 0.065(4) -0.021(3) -0.015(3) 0.007(2)
C215 0.027(3) 0.0199(18) 0.070(3) -0.0069(19) 0.002(2) -0.0028(17)
C216 0.022(3) 0.023(2) 0.038(2) -0.0021(17) 0.0048(19) 0.0019(17)
C221 0.020(2) 0.0227(16) 0.0152(16) -0.0023(12) 0.0039(14) 0.0005(14)
C222 0.020(2) 0.0245(17) 0.0206(17) 0.0009(13) 0.0013(15) -0.0014(15)
C223 0.022(3) 0.0317(19) 0.023(2) 0.0017(17) 0.0023(17) 0.0098(16)
C224 0.036(3) 0.0221(17) 0.0238(19) 0.0027(14) -0.0008(18) 0.0039(16)
C225 0.032(3) 0.0250(17) 0.027(2) 0.0056(15) 0.0069(18) -0.0042(17)
C226 0.021(2) 0.0258(17) 0.0261(19) -0.0007(14) 0.0064(16) -0.0032(15)
N1 0.0212(19) 0.0202(12) 0.0213(16) -0.0016(10) 0.0014(16) 0.0004(13)
N11 0.020(2) 0.0233(14) 0.0193(16) 0.0018(11) 0.0050(14) 0.0010(12)
N12 0.0170(19) 0.0354(17) 0.0304(18) 0.0069(13) 0.0083(15) 0.0030(14)
N13 0.027(2) 0.0366(17) 0.0308(18) 0.0033(14) 0.0116(16) 0.0131(15)
C21 0.048(3) 0.0283(19) 0.0178(19) 0.0021(15) 0.0070(19) 0.0048(19)
N21 0.080(4) 0.0333(19) 0.032(2) 0.0023(16) 0.007(2) 0.018(2)
P1 0.0259(6) 0.0201(4) 0.0197(5) 0.0023(3) 0.0064(4) 0.0009(4)
P2 0.0194(5) 0.0168(4) 0.0182(4) 0.0009(3) 0.0045(4) -0.0013(4)
Pt1 0.02446(6) 0.01604(5) 0.01769(5) 0.00098(12) 0.00573(4) -0.00009(14)

loop_
_atom_type_symbol
_atom_type_description
_atom_type_scat_dispersion_real
_atom_type_scat_dispersion_imag
_atom_type_scat_source
C C 0.0033 0.0016 'International Tables Vol C Tables 4.2.6.8 and 6.1.1.4'
H H 0.0000 0.0000 'International Tables Vol C Tables 4.2.6.8 and 6.1.1.4'
N N 0.0061 0.0033 'International Tables Vol C Tables 4.2.6.8 and 6.1.1.4'
P P 0.1023 0.0942 'International Tables Vol C Tables 4.2.6.8 and 6.1.1.4'
Pt Pt -1.7033 8.3905 'International Tables Vol C Tables 4.2.6.8 and 6.1.1.4'

loop_
_geom_angle_atom_site_label_1
_geom_angle_atom_site_label_2
_geom_angle_atom_site_label_3
_geom_angle
_geom_angle_site_symmetry_1
_geom_angle_site_symmetry_3
_geom_angle_publ_flag
N13 C1 N1 112.5(3) . . ?
N13 C1 C2 124.0(4) . . ?
N1 C1 C2 123.5(4) . . ?
C1 C2 C3 112.9(4) . . ?
C1 C2 H2A 109.0 . . ?
C3 C2 H2A 109.0 . . ?
C1 C2 H2B 109.0 . . ?
C3 C2 H2B 109.0 . . ?
H2A C2 H2B 107.8 . . ?
C2 C3 H3A 109.5 . . ?
C2 C3 H3B 109.5 . . ?
H3A C3 H3B 109.5 . . ?
C2 C3 H3C 109.5 . . ?
H3A C3 H3C 109.5 . . ?
H3B C3 H3C 109.5 . . ?
C106 C101 C102 118.9(5) . . ?
C106 C101 P1 120.2(3) . . ?
C102 C101 P1 120.9(4) . . ?
C101 C102 C103 120.2(6) . . ?
C101 C102 H102 119.9 . . ?
C103 C102 H102 119.9 . . ?
C104 C103 C102 120.2(6) . . ?
C104 C103 H103 119.9 . . ?
C102 C103 H103 119.9 . . ?
C105 C104 C103 119.9(5) . . ?
C105 C104 H104 120.0 . . ?
C103 C104 H104 120.0 . . ?
C104 C105 C106 120.3(6) . . ?
C104 C105 H105 119.8 . . ?
C106 C105 H105 119.8 . . ?
C101 C106 C105 120.4(5) . . ?
C101 C106 H106 119.8 . . ?
C105 C106 H106 119.8 . . ?
C116 C111 C112 119.3(4) . . ?
C116 C111 P1 122.9(3) . . ?
C112 C111 P1 117.8(3) . . ?
C111 C112 C113 120.0(4) . . ?
C111 C112 H112 120.0 . . ?
C113 C112 H112 120.0 . . ?
C114 C113 C112 119.7(4) . . ?
C114 C113 H113 120.2 . . ?
C112 C113 H113 120.2 . . ?
C113 C114 C115 120.8(4) . . ?
C113 C114 H114 119.6 . . ?
C115 C114 H114 119.6 . . ?
C116 C115 C114 119.2(5) . . ?
C116 C115 H115 120.4 . . ?
C114 C115 H115 120.4 . . ?
C111 C116 C115 121.1(4) . . ?
C111 C116 H116 119.5 . . ?
C115 C116 H116 119.5 . . ?
C126 C121 C122 119.1(4) . . ?
C126 C121 P1 124.9(4) . . ?
C122 C121 P1 116.0(3) . . ?
C123 C122 C121 120.8(4) . . ?
C123 C122 H122 119.6 . . ?
C121 C122 H122 119.6 . . ?
C124 C123 C122 119.4(5) . . ?
C124 C123 H123 120.3 . . ?
C122 C123 H123 120.3 . . ?
C125 C124 C123 120.7(5) . . ?
C125 C124 H124 119.7 . . ?
C123 C124 H124 119.7 . . ?
C124 C125 C126 120.1(4) . . ?
C124 C125 H125 119.9 . . ?
C126 C125 H125 119.9 . . ?
C121 C126 C125 119.8(5) . . ?
C121 C126 H126 120.1 . . ?
C125 C126 H126 120.1 . . ?
C202 C201 C206 118.8(4) . . ?
C202 C201 P2 123.4(3) . . ?
C206 C201 P2 117.5(3) . . ?
C203 C202 C201 120.2(4) . . ?
C203 C202 H202 119.9 . . ?
C201 C202 H202 119.9 . . ?
C202 C203 C204 120.3(4) . . ?
C202 C203 H203 119.9 . . ?
C204 C203 H203 119.9 . . ?
C205 C204 C203 119.9(5) . . ?
C205 C204 H204 120.0 . . ?
C203 C204 H204 120.0 . . ?
C204 C205 C206 119.9(4) . . ?
C204 C205 H205 120.0 . . ?
C206 C205 H205 120.0 . . ?
C205 C206 C201 120.7(4) . . ?
C205 C206 H206 119.6 . . ?
C201 C206 H206 119.6 . . ?
C216 C211 C212 119.1(4) . . ?
C216 C211 P2 121.9(3) . . ?
C212 C211 P2 118.9(3) . . ?
C211 C212 C213 120.2(4) . . ?
C211 C212 H212 119.9 . . ?
C213 C212 H212 119.9 . . ?
C214 C213 C212 119.9(5) . . ?
C214 C213 H213 120.1 . . ?
C212 C213 H213 120.1 . . ?
C213 C214 C215 121.0(5) . . ?
C213 C214 H214 119.5 . . ?
C215 C214 H214 119.5 . . ?
C214 C215 C216 119.8(4) . . ?
C214 C215 H215 120.1 . . ?
C216 C215 H215 120.1 . . ?
C211 C216 C215 120.0(4) . . ?
C211 C216 H216 120.0 . . ?
C215 C216 H216 120.0 . . ?
C222 C221 C226 119.4(3) . . ?
C222 C221 P2 117.4(3) . . ?
C226 C221 P2 123.0(3) . . ?
C223 C222 C221 120.5(4) . . ?
C223 C222 H222 119.8 . . ?
C221 C222 H222 119.8 . . ?
C222 C223 C224 120.2(4) . . ?
C222 C223 H223 119.9 . . ?
C224 C223 H223 119.9 . . ?
C223 C224 C225 120.2(3) . . ?
C223 C224 H224 119.9 . . ?
C225 C224 H224 119.9 . . ?
C224 C225 C226 120.0(4) . . ?
C224 C225 H225 120.0 . . ?
C226 C225 H225 120.0 . . ?
C225 C226 C221 119.6(4) . . ?
C225 C226 H226 120.2 . . ?
C221 C226 H226 120.2 . . ?
N11 N1 C1 102.8(3) . . ?
N12 N11 N1 111.9(3) . . ?
N12 N11 Pt1 126.0(2) . . ?
N1 N11 Pt1 122.1(3) . . ?
N11 N12 N13 107.6(3) . . ?
C1 N13 N12 105.2(3) . . ?
N21 C21 Pt1 179.0(4) . . ?
C101 P1 C121 110.2(2) . . ?
C101 P1 C111 102.53(19) . . ?
C121 P1 C111 104.55(19) . . ?
C101 P1 Pt1 115.65(16) . . ?
C121 P1 Pt1 106.58(13) . . ?
C111 P1 Pt1 116.79(11) . . ?
C201 P2 C221 106.93(17) . . ?
C201 P2 C211 108.58(17) . . ?
C221 P2 C211 102.73(17) . . ?
C201 P2 Pt1 108.02(12) . . ?
C221 P2 Pt1 117.33(12) . . ?
C211 P2 Pt1 112.83(13) . . ?
C21 Pt1 N11 177.5(2) . . ?
C21 Pt1 P2 87.44(12) . . ?
N11 Pt1 P2 92.12(9) . . ?
C21 Pt1 P1 88.82(12) . . ?
N11 Pt1 P1 91.81(9) . . ?
P2 Pt1 P1 174.10(4) . . ?

loop_
_geom_bond_atom_site_label_1
_geom_bond_atom_site_label_2
_geom_bond_distance
_geom_bond_site_symmetry_2
_geom_bond_publ_flag
C1 N13 1.335(6) . ?
C1 N1 1.333(5) . ?
C1 C2 1.507(5) . ?
C2 C3 1.521(6) . ?
C2 H2A 0.9900 . ?
C2 H2B 0.9900 . ?
C3 H3A 0.9800 . ?
C3 H3B 0.9800 . ?
C3 H3C 0.9800 . ?
C101 C106 1.383(7) . ?
C101 C102 1.393(6) . ?
C101 P1 1.812(5) . ?
C102 C103 1.387(8) . ?
C102 H102 0.9500 . ?
C103 C104 1.382(10) . ?
C103 H103 0.9500 . ?
C104 C105 1.365(9) . ?
C104 H104 0.9500 . ?
C105 C106 1.393(7) . ?
C105 H105 0.9500 . ?
C106 H106 0.9500 . ?
C111 C116 1.368(6) . ?
C111 C112 1.386(5) . ?
C111 P1 1.831(4) . ?
C112 C113 1.400(6) . ?
C112 H112 0.9500 . ?
C113 C114 1.357(7) . ?
C113 H113 0.9500 . ?
C114 C115 1.386(7) . ?
C114 H114 0.9500 . ?
C115 C116 1.383(6) . ?
C115 H115 0.9500 . ?
C116 H116 0.9500 . ?
C121 C126 1.382(5) . ?
C121 C122 1.393(6) . ?
C121 P1 1.823(4) . ?
C122 C123 1.385(7) . ?
C122 H122 0.9500 . ?
C123 C124 1.374(7) . ?
C123 H123 0.9500 . ?
C124 C125 1.371(8) . ?
C124 H124 0.9500 . ?
C125 C126 1.398(7) . ?
C125 H125 0.9500 . ?
C126 H126 0.9500 . ?
C201 C202 1.393(6) . ?
C201 C206 1.394(5) . ?
C201 P2 1.804(4) . ?
C202 C203 1.385(6) . ?
C202 H202 0.9500 . ?
C203 C204 1.386(7) . ?
C203 H203 0.9500 . ?
C204 C205 1.380(7) . ?
C204 H204 0.9500 . ?
C205 C206 1.384(6) . ?
C205 H205 0.9500 . ?
C206 H206 0.9500 . ?
C211 C216 1.380(5) . ?
C211 C212 1.396(5) . ?
C211 P2 1.822(4) . ?
C212 C213 1.394(6) . ?
C212 H212 0.9500 . ?
C213 C214 1.364(8) . ?
C213 H213 0.9500 . ?
C214 C215 1.365(7) . ?
C214 H214 0.9500 . ?
C215 C216 1.409(6) . ?
C215 H215 0.9500 . ?
C216 H216 0.9500 . ?
C221 C222 1.392(5) . ?
C221 C226 1.394(5) . ?
C221 P2 1.814(3) . ?
C222 C223 1.378(5) . ?
C222 H222 0.9500 . ?
C223 C224 1.375(6) . ?
C223 H223 0.9500 . ?
C224 C225 1.386(6) . ?
C224 H224 0.9500 . ?
C225 C226 1.394(5) . ?
C225 H225 0.9500 . ?
C226 H226 0.9500 . ?
N1 N11 1.337(4) . ?
N11 N12 1.314(5) . ?
N11 Pt1 2.030(3) . ?
N12 N13 1.338(4) . ?
C21 N21 1.130(5) . ?
C21 Pt1 1.973(4) . ?
P1 Pt1 2.3193(13) . ?
P2 Pt1 2.3156(13) . ?

loop_
_geom_torsion_atom_site_label_1
_geom_torsion_atom_site_label_2
_geom_torsion_atom_site_label_3
_geom_torsion_atom_site_label_4
_geom_torsion
_geom_torsion_site_symmetry_1
_geom_torsion_site_symmetry_2
_geom_torsion_site_symmetry_3
_geom_torsion_site_symmetry_4
_geom_torsion_publ_flag
N13 C1 C2 C3 52.7(6) . . . . ?
N1 C1 C2 C3 -127.9(4) . . . . ?
C106 C101 C102 C103 3.8(7) . . . . ?
P1 C101 C102 C103 -178.7(4) . . . . ?
C101 C102 C103 C104 -1.7(9) . . . . ?
C102 C103 C104 C105 -2.8(9) . . . . ?
C103 C104 C105 C106 5.1(8) . . . . ?
C102 C101 C106 C105 -1.5(7) . . . . ?
P1 C101 C106 C105 -179.0(3) . . . . ?
C104 C105 C106 C101 -3.0(7) . . . . ?
C116 C111 C112 C113 -1.4(6) . . . . ?
P1 C111 C112 C113 179.0(3) . . . . ?
C111 C112 C113 C114 0.3(6) . . . . ?
C112 C113 C114 C115 0.3(7) . . . . ?
C113 C114 C115 C116 0.1(7) . . . . ?
C112 C111 C116 C115 1.8(6) . . . . ?
P1 C111 C116 C115 -178.6(3) . . . . ?
C114 C115 C116 C111 -1.1(6) . . . . ?
C126 C121 C122 C123 0.1(7) . . . . ?
P1 C121 C122 C123 176.6(4) . . . . ?
C121 C122 C123 C124 -0.4(8) . . . . ?
C122 C123 C124 C125 0.1(8) . . . . ?
C123 C124 C125 C126 0.5(8) . . . . ?
C122 C121 C126 C125 0.5(7) . . . . ?
P1 C121 C126 C125 -175.6(4) . . . . ?
C124 C125 C126 C121 -0.8(7) . . . . ?
C206 C201 C202 C203 -0.9(6) . . . . ?
P2 C201 C202 C203 173.4(3) . . . . ?
C201 C202 C203 C204 0.6(6) . . . . ?
C202 C203 C204 C205 0.6(6) . . . . ?
C203 C204 C205 C206 -1.4(6) . . . . ?
C204 C205 C206 C201 1.1(6) . . . . ?
C202 C201 C206 C205 0.1(6) . . . . ?
P2 C201 C206 C205 -174.5(3) . . . . ?
C216 C211 C212 C213 1.8(7) . . . . ?
P2 C211 C212 C213 177.4(4) . . . . ?
C211 C212 C213 C214 -0.2(8) . . . . ?
C212 C213 C214 C215 -1.1(9) . . . . ?
C213 C214 C215 C216 0.8(8) . . . . ?
C212 C211 C216 C215 -2.0(6) . . . . ?
P2 C211 C216 C215 -177.5(3) . . . . ?
C214 C215 C216 C211 0.7(7) . . . . ?
C226 C221 C222 C223 0.6(5) . . . . ?
P2 C221 C222 C223 175.6(3) . . . . ?
C221 C222 C223 C224 -0.4(6) . . . . ?
C222 C223 C224 C225 0.2(6) . . . . ?
C223 C224 C225 C226 -0.4(6) . . . . ?
C224 C225 C226 C221 0.7(6) . . . . ?
C222 C221 C226 C225 -0.8(5) . . . . ?
P2 C221 C226 C225 -175.5(3) . . . . ?
N13 C1 N1 N11 1.1(4) . . . . ?
C2 C1 N1 N11 -178.3(3) . . . . ?
C1 N1 N11 N12 -0.9(4) . . . . ?
C1 N1 N11 Pt1 179.8(2) . . . . ?
N1 N11 N12 N13 0.4(4) . . . . ?
Pt1 N11 N12 N13 179.7(2) . . . . ?
N1 C1 N13 N12 -0.9(4) . . . . ?
C2 C1 N13 N12 178.5(3) . . . . ?
N11 N12 N13 C1 0.3(4) . . . . ?
C106 C101 P1 C121 -124.7(4) . . . . ?
C102 C101 P1 C121 57.9(4) . . . . ?
C106 C101 P1 C111 124.5(4) . . . . ?
C102 C101 P1 C111 -53.0(4) . . . . ?
C106 C101 P1 Pt1 -3.7(4) . . . . ?
C102 C101 P1 Pt1 178.8(3) . . . . ?
C126 C121 P1 C101 -20.4(4) . . . . ?
C122 C121 P1 C101 163.4(3) . . . . ?
C126 C121 P1 C111 89.1(4) . . . . ?
C122 C121 P1 C111 -87.1(3) . . . . ?
C126 C121 P1 Pt1 -146.6(3) . . . . ?
C122 C121 P1 Pt1 37.2(4) . . . . ?
C116 C111 P1 C101 134.9(3) . . . . ?
C112 C111 P1 C101 -45.5(3) . . . . ?
C116 C111 P1 C121 19.9(4) . . . . ?
C112 C111 P1 C121 -160.5(3) . . . . ?
C116 C111 P1 Pt1 -97.6(3) . . . . ?
C112 C111 P1 Pt1 82.0(3) . . . . ?
C202 C201 P2 C221 111.7(3) . . . . ?
C206 C201 P2 C221 -74.0(3) . . . . ?
C202 C201 P2 C211 1.5(4) . . . . ?
C206 C201 P2 C211 175.8(3) . . . . ?
C202 C201 P2 Pt1 -121.2(3) . . . . ?
C206 C201 P2 Pt1 53.1(3) . . . . ?
C222 C221 P2 C201 175.6(3) . . . . ?
C226 C221 P2 C201 -9.6(3) . . . . ?
C222 C221 P2 C211 -70.2(3) . . . . ?
C226 C221 P2 C211 104.6(3) . . . . ?
C222 C221 P2 Pt1 54.2(3) . . . . ?
C226 C221 P2 Pt1 -131.0(3) . . . . ?
C216 C211 P2 C201 -110.8(4) . . . . ?
C212 C211 P2 C201 73.7(4) . . . . ?
C216 C211 P2 C221 136.2(4) . . . . ?
C212 C211 P2 C221 -39.4(4) . . . . ?
C216 C211 P2 Pt1 8.9(4) . . . . ?
C212 C211 P2 Pt1 -166.6(3) . . . . ?
N21 C21 Pt1 N11 39(28) . . . . ?
N21 C21 Pt1 P2 -41(26) . . . . ?
N21 C21 Pt1 P1 143(26) . . . . ?
N12 N11 Pt1 C21 173(4) . . . . ?
N1 N11 Pt1 C21 -8(4) . . . . ?
N12 N11 Pt1 P2 -107.2(3) . . . . ?
N1 N11 Pt1 P2 72.0(3) . . . . ?
N12 N11 Pt1 P1 68.3(3) . . . . ?
N1 N11 Pt1 P1 -112.4(3) . . . . ?
C201 P2 Pt1 C21 59.24(19) . . . . ?
C221 P2 Pt1 C21 -179.9(2) . . . . ?
C211 P2 Pt1 C21 -60.8(2) . . . . ?
C201 P2 Pt1 N11 -118.30(15) . . . . ?
C221 P2 Pt1 N11 2.56(18) . . . . ?
C211 P2 Pt1 N11 121.68(17) . . . . ?
C201 P2 Pt1 P1 110.0(6) . . . . ?
C221 P2 Pt1 P1 -129.1(5) . . . . ?
C211 P2 Pt1 P1 -10.0(6) . . . . ?
C101 P1 Pt1 C21 -52.6(2) . . . . ?
C121 P1 Pt1 C21 70.2(2) . . . . ?
C111 P1 Pt1 C21 -173.4(2) . . . . ?
C101 P1 Pt1 N11 124.98(19) . . . . ?
C121 P1 Pt1 N11 -112.18(17) . . . . ?
C111 P1 Pt1 N11 4.18(19) . . . . ?
C101 P1 Pt1 P2 -103.3(6) . . . . ?
C121 P1 Pt1 P2 19.5(6) . . . . ?
C111 P1 Pt1 P2 135.9(5) . . . . ?
